data_7107095
loop_
_publ_author_name
'Celedonio Alvarez'
'Romen Carrillo'
'Raul Garcia-Rodriguez'
'Daniel Miguel'

_publ_section_title
;
 pH-driven dynamic stereoinduction: epimerization upon dimerization in
 rhenium(I) complexes
;
_journal_name_full Chem.Commun.
_journal_page_first 12765
_journal_paper_doi 10.1039/c1cc14799d
_journal_volume 47
_journal_year 2011
_chemical_formula_sum 'C22.5 H21 Cl F3 N2 O8 Re S'
_chemical_formula_weight 758.12
_chemical_name_systematic
;
?
;
_space_group_IT_number 15
_symmetry_cell_setting monoclinic
_symmetry_space_group_name_Hall '-C 2yc'
_symmetry_space_group_name_H-M 'C 1 2/c 1'
_atom_sites_solution_hydrogens geom
_atom_sites_solution_primary direct
_atom_sites_solution_secondary difmap
_audit_creation_method SHELXL-97
_cell_angle_alpha 90.00
_cell_angle_beta 109.330(8)
_cell_angle_gamma 90.00
_cell_formula_units_Z 8
_cell_length_a 21.040(13)
_cell_length_b 19.262(12)
_cell_length_c 14.903(9)
_cell_measurement_reflns_used 982
_cell_measurement_temperature 298(2)
_cell_measurement_theta_max 24.698
_cell_measurement_theta_min 2.897
_cell_volume 5699(6)
_computing_cell_refinement 'Bruker XSCANS'
_computing_data_collection 'Bruker XSCANS'
_computing_data_reduction 'Bruker SHELXTL'
_computing_molecular_graphics 'Bruker SHELXTL'
_computing_publication_material 'Bruker SHELXTL'
_computing_structure_refinement 'SHELXL-97 (Sheldrick, 1997)'
_computing_structure_solution
;
M. C. Burla, M. Camalli, B. Carrozzini, G. L. Cascarano, C. Giacovazzo,
G. Polidori and R. Spagna. J. Appl. Cryst. (2003). 36, 1103.'
;
_diffrn_ambient_temperature 298(2)
_diffrn_measured_fraction_theta_full 0.994
_diffrn_measured_fraction_theta_max 0.994
_diffrn_measurement_device_type 'CCD area detector'
_diffrn_measurement_method '\w scans'
_diffrn_radiation_monochromator graphite
_diffrn_radiation_source 'fine-focus sealed tube'
_diffrn_radiation_type MoK\a
_diffrn_radiation_wavelength 0.71073
_diffrn_reflns_av_R_equivalents 0.0480
_diffrn_reflns_av_sigmaI/netI 0.0458
_diffrn_reflns_limit_h_max 28
_diffrn_reflns_limit_h_min -27
_diffrn_reflns_limit_k_max 25
_diffrn_reflns_limit_k_min -25
_diffrn_reflns_limit_l_max 19
_diffrn_reflns_limit_l_min -19
_diffrn_reflns_number 27620
_diffrn_reflns_theta_full 28.24
_diffrn_reflns_theta_max 28.24
_diffrn_reflns_theta_min 1.81
_exptl_absorpt_coefficient_mu 4.497
_exptl_absorpt_correction_T_max 1.000000
_exptl_absorpt_correction_T_min 0.454460
_exptl_absorpt_correction_type multi-scan
_exptl_absorpt_process_details SADABS
_exptl_crystal_colour COLORLESS
_exptl_crystal_density_diffrn 1.767
_exptl_crystal_density_method 'not measured'
_exptl_crystal_description PRISM
_exptl_crystal_F_000 2952
_exptl_crystal_size_max 0.44
_exptl_crystal_size_mid 0.15
_exptl_crystal_size_min 0.10
_refine_diff_density_max 2.132
_refine_diff_density_min -0.576
_refine_diff_density_rms 0.102
_refine_ls_extinction_method none
_refine_ls_goodness_of_fit_ref 1.063
_refine_ls_hydrogen_treatment mixed
_refine_ls_matrix_type full
_refine_ls_number_parameters 355
_refine_ls_number_reflns 6995
_refine_ls_number_restraints 0
_refine_ls_restrained_S_all 1.063
_refine_ls_R_factor_all 0.0724
_refine_ls_R_factor_gt 0.0341
_refine_ls_shift/su_max 0.000
_refine_ls_shift/su_mean 0.000
_refine_ls_structure_factor_coef Fsqd
_refine_ls_weighting_details 'calc w=1/[\s^2^(Fo^2^)+(0.0413P)^2^+7.7553P] where P=(Fo^2^+2Fc^2^)/3'
_refine_ls_weighting_scheme calc
_refine_ls_wR_factor_gt 0.0783
_refine_ls_wR_factor_ref 0.0983
_reflns_number_gt 4509
_reflns_number_total 6995
_reflns_threshold_expression >2sigma(I)
_cod_data_source_file c1cc14799d.txt
_cod_data_source_block Compound_7b_rg555cm
_cod_original_sg_symbol_H-M C2/c
_cod_original_formula_sum 'C22.50 H21 Cl F3 N2 O8 Re S'
_cod_database_code 7107095

loop_
_symmetry_equiv_pos_as_xyz
'x, y, z'
'-x, y, -z+1/2'
'x+1/2, y+1/2, z'
'-x+1/2, y+1/2, -z+1/2'
'-x, -y, -z'
'x, -y, z-1/2'
'-x+1/2, -y+1/2, -z'
'x+1/2, -y+1/2, z-1/2'

loop_
_atom_site_label
_atom_site_type_symbol
_atom_site_fract_x
_atom_site_fract_y
_atom_site_fract_z
_atom_site_U_iso_or_equiv
_atom_site_adp_type
_atom_site_occupancy
_atom_site_symmetry_multiplicity
_atom_site_calc_flag
_atom_site_refinement_flags
Re1 Re 0.114609(9) 0.123708(11) 0.165831(14) 0.04839(8) Uani 1 1 d .
N1 N 0.2214(2) 0.0984(2) 0.2014(3) 0.0468(10) Uani 1 1 d .
C1 C 0.0237(3) 0.1578(3) 0.1239(5) 0.0666(16) Uani 1 1 d .
O1 O -0.0298(2) 0.1788(3) 0.1000(4) 0.1033(17) Uani 1 1 d .
C2 C 0.0951(3) 0.0733(3) 0.2635(5) 0.0623(14) Uani 1 1 d .
O2 O 0.0848(2) 0.0422(2) 0.3229(3) 0.0879(14) Uani 1 1 d .
C3 C 0.0893(3) 0.0410(3) 0.0844(4) 0.0615(14) Uani 1 1 d .
O3 O 0.0751(2) -0.0093(2) 0.0419(4) 0.0945(15) Uani 1 1 d .
H4 H 0.141(3) 0.229(3) 0.049(4) 0.081(19) Uiso 1 1 d .
O4 O 0.14831(17) 0.17772(19) 0.0605(2) 0.0532(9) Uani 1 1 d .
O5 O 0.1778(2) 0.2146(2) -0.1300(3) 0.0842(13) Uani 1 1 d .
C11 C 0.2582(3) 0.0642(3) 0.2812(4) 0.0616(15) Uani 1 1 d .
H11 H 0.2366 0.0484 0.3226 0.074 Uiso 1 1 calc R
C12 C 0.3251(3) 0.0522(3) 0.3031(4) 0.0726(17) Uani 1 1 d .
H12 H 0.3485 0.0283 0.3583 0.087 Uiso 1 1 calc R
C13 C 0.3577(3) 0.0754(4) 0.2441(5) 0.0786(19) Uani 1 1 d .
H13 H 0.4034 0.0668 0.2576 0.094 Uiso 1 1 calc R
C14 C 0.3217(3) 0.1117(3) 0.1638(4) 0.0682(16) Uani 1 1 d .
H14 H 0.3433 0.1293 0.1234 0.082 Uiso 1 1 calc R
C15 C 0.2538(2) 0.1219(2) 0.1436(3) 0.0464(11) Uani 1 1 d .
C16 C 0.2130(3) 0.1585(3) 0.0536(3) 0.0497(12) Uani 1 1 d .
H16 H 0.2368 0.2010 0.0474 0.060 Uiso 1 1 calc R
C17 C 0.2034(3) 0.1143(3) -0.0337(4) 0.0558(13) Uani 1 1 d .
H17A H 0.2447 0.0886 -0.0250 0.067 Uiso 1 1 calc R
H17B H 0.1682 0.0807 -0.0381 0.067 Uiso 1 1 calc R
C18 C 0.1858(3) 0.1522(3) -0.1255(4) 0.0628(15) Uani 1 1 d .
C19 C 0.1784(5) 0.1112(4) -0.2129(5) 0.095(2) Uani 1 1 d .
H19A H 0.1543 0.1380 -0.2678 0.143 Uiso 1 1 calc R
H19B H 0.1539 0.0693 -0.2118 0.143 Uiso 1 1 calc R
H19C H 0.2221 0.0997 -0.2154 0.143 Uiso 1 1 calc R
C31 C 0.1481(3) 0.2086(3) 0.2559(4) 0.0516(12) Uani 1 1 d .
N31 N 0.1693(2) 0.2535(2) 0.3080(3) 0.0533(10) Uani 1 1 d .
C32 C 0.2009(3) 0.3087(3) 0.3676(3) 0.0521(13) Uani 1 1 d .
C33 C 0.1617(3) 0.3625(3) 0.3837(4) 0.0597(15) Uani 1 1 d .
C34 C 0.1971(4) 0.4163(3) 0.4418(5) 0.081(2) Uani 1 1 d .
H34 H 0.1735 0.4535 0.4551 0.098 Uiso 1 1 calc R
C35 C 0.2655(4) 0.4152(4) 0.4792(5) 0.084(2) Uani 1 1 d .
H35 H 0.2879 0.4526 0.5155 0.101 Uiso 1 1 calc R
C36 C 0.3016(4) 0.3606(3) 0.4645(4) 0.0763(19) Uani 1 1 d .
H36 H 0.3481 0.3605 0.4935 0.092 Uiso 1 1 calc R
C37 C 0.2711(3) 0.3052(3) 0.4074(4) 0.0595(15) Uani 1 1 d .
C38 C 0.0875(4) 0.3590(4) 0.3437(6) 0.100(3) Uani 1 1 d .
H38A H 0.0741 0.3539 0.2759 0.150 Uiso 1 1 calc R
H38B H 0.0685 0.4008 0.3588 0.150 Uiso 1 1 calc R
H38C H 0.0717 0.3199 0.3703 0.150 Uiso 1 1 calc R
C39 C 0.3105(3) 0.2451(3) 0.3897(5) 0.0816(19) Uani 1 1 d .
H39A H 0.2915 0.2025 0.4025 0.122 Uiso 1 1 calc R
H39B H 0.3565 0.2486 0.4305 0.122 Uiso 1 1 calc R
H39C H 0.3088 0.2456 0.3245 0.122 Uiso 1 1 calc R
C51 C 0.0223(5) 0.3714(6) -0.0422(9) 0.120(3) Uani 1 1 d .
F51 F -0.0142(4) 0.4180(5) -0.0264(6) 0.206(4) Uani 1 1 d .
F52 F 0.0281(4) 0.3730(5) -0.1244(5) 0.222(5) Uani 1 1 d .
F53 F -0.0094(4) 0.3144(6) -0.0335(8) 0.268(5) Uani 1 1 d .
S51 S 0.10527(10) 0.36786(10) 0.04971(13) 0.0835(5) Uani 1 1 d .
O51 O 0.1356(3) 0.3094(2) 0.0206(5) 0.126(2) Uani 1 1 d .
O52 O 0.0912(5) 0.3625(6) 0.1309(6) 0.239(6) Uani 1 1 d .
O53 O 0.1361(3) 0.4319(3) 0.0301(5) 0.1190(19) Uani 1 1 d .
C90 C 0.0000 0.2011(9) 0.7500 0.174(7) Uani 1 2 d S
H90A H -0.0396 0.2304 0.7351 0.208 Uiso 0.50 1 calc PR
H90B H 0.0396 0.2304 0.7649 0.208 Uiso 0.50 1 calc PR
Cl1 Cl 0.0049(2) 0.1446(3) 0.8468(3) 0.230(2) Uani 1 1 d .

loop_
_atom_site_aniso_label
_atom_site_aniso_U_11
_atom_site_aniso_U_22
_atom_site_aniso_U_33
_atom_site_aniso_U_23
_atom_site_aniso_U_13
_atom_site_aniso_U_12
Re1 0.04323(12) 0.04483(12) 0.05516(13) -0.00365(10) 0.01368(9) -0.00424(9)
N1 0.048(2) 0.041(2) 0.049(2) 0.0057(18) 0.013(2) 0.0020(18)
C1 0.052(3) 0.055(3) 0.090(4) -0.003(3) 0.019(3) -0.006(3)
O1 0.053(3) 0.094(4) 0.155(5) 0.009(3) 0.024(3) 0.009(3)
C2 0.052(3) 0.061(3) 0.075(4) -0.007(3) 0.023(3) -0.005(3)
O2 0.095(3) 0.090(3) 0.092(3) 0.014(3) 0.049(3) -0.014(3)
C3 0.053(3) 0.060(3) 0.068(4) -0.009(3) 0.016(3) -0.009(3)
O3 0.091(3) 0.073(3) 0.113(4) -0.040(3) 0.025(3) -0.020(3)
O4 0.053(2) 0.049(2) 0.054(2) 0.0059(17) 0.0135(17) 0.0057(17)
O5 0.120(4) 0.055(2) 0.064(3) 0.010(2) 0.013(2) -0.001(2)
C11 0.059(3) 0.060(3) 0.060(3) 0.019(3) 0.011(3) -0.002(3)
C12 0.066(4) 0.080(4) 0.061(4) 0.014(3) 0.007(3) 0.016(3)
C13 0.048(3) 0.108(5) 0.072(4) 0.002(4) 0.010(3) 0.015(3)
C14 0.051(3) 0.093(5) 0.061(3) 0.006(3) 0.020(3) 0.001(3)
C15 0.049(3) 0.044(3) 0.044(3) 0.001(2) 0.013(2) -0.004(2)
C16 0.050(3) 0.047(3) 0.050(3) 0.002(2) 0.014(2) -0.005(2)
C17 0.061(3) 0.055(3) 0.053(3) 0.002(3) 0.021(3) 0.000(3)
C18 0.073(4) 0.055(3) 0.054(3) 0.009(3) 0.014(3) -0.018(3)
C19 0.137(7) 0.082(5) 0.067(4) 0.002(4) 0.034(5) -0.002(4)
C31 0.047(3) 0.054(3) 0.052(3) 0.001(3) 0.014(2) -0.002(2)
N31 0.060(3) 0.050(2) 0.050(3) -0.001(2) 0.019(2) -0.004(2)
C32 0.070(4) 0.046(3) 0.042(3) -0.001(2) 0.020(3) -0.007(2)
C33 0.081(4) 0.056(3) 0.047(3) 0.004(2) 0.027(3) 0.008(3)
C34 0.135(7) 0.047(3) 0.062(4) 0.001(3) 0.033(4) 0.012(4)
C35 0.109(6) 0.062(4) 0.068(4) -0.010(3) 0.011(4) -0.024(4)
C36 0.069(4) 0.079(5) 0.064(4) -0.002(3) 0.000(3) -0.020(3)
C37 0.069(4) 0.057(3) 0.048(3) 0.005(3) 0.014(3) -0.008(3)
C38 0.090(5) 0.119(6) 0.093(6) 0.015(5) 0.033(4) 0.047(5)
C39 0.064(4) 0.077(4) 0.097(5) 0.005(4) 0.017(4) 0.010(3)
C51 0.089(6) 0.143(9) 0.142(9) 0.022(7) 0.057(6) 0.000(6)
F51 0.132(5) 0.269(10) 0.231(8) 0.070(7) 0.080(5) 0.109(6)
F52 0.115(5) 0.441(16) 0.099(4) 0.029(6) 0.021(4) -0.003(6)
F53 0.170(7) 0.293(11) 0.379(13) -0.096(10) 0.142(8) -0.127(8)
S51 0.0977(13) 0.0873(13) 0.0740(11) 0.0176(9) 0.0396(10) 0.0312(10)
O51 0.152(5) 0.062(3) 0.205(6) 0.044(4) 0.113(5) 0.036(3)
O52 0.214(9) 0.433(18) 0.100(5) 0.093(7) 0.091(6) 0.102(9)
O53 0.146(5) 0.079(4) 0.151(5) -0.027(3) 0.074(4) -0.019(3)
C90 0.128(13) 0.139(13) 0.205(19) 0.000 -0.010(12) 0.000
Cl1 0.171(4) 0.305(5) 0.172(4) 0.030(4) 0.000(3) -0.040(3)

loop_
_atom_type_symbol
_atom_type_description
_atom_type_scat_dispersion_real
_atom_type_scat_dispersion_imag
_atom_type_scat_source
C C 0.0033 0.0016 'International Tables Vol C Tables 4.2.6.8 and 6.1.1.4'
H H 0.0000 0.0000 'International Tables Vol C Tables 4.2.6.8 and 6.1.1.4'
N N 0.0061 0.0033 'International Tables Vol C Tables 4.2.6.8 and 6.1.1.4'
O O 0.0106 0.0060 'International Tables Vol C Tables 4.2.6.8 and 6.1.1.4'
Cl Cl 0.1484 0.1585 'International Tables Vol C Tables 4.2.6.8 and 6.1.1.4'
Re Re -1.0185 7.2310 'International Tables Vol C Tables 4.2.6.8 and 6.1.1.4'
S S 0.1246 0.1234 'International Tables Vol C Tables 4.2.6.8 and 6.1.1.4'
F F 0.0171 0.0103 'International Tables Vol C Tables 4.2.6.8 and 6.1.1.4'

loop_
_geom_angle_atom_site_label_1
_geom_angle_atom_site_label_2
_geom_angle_atom_site_label_3
_geom_angle
_geom_angle_site_symmetry_1
C2 Re1 C1 88.8(3) .
C2 Re1 C3 88.6(2) .
C1 Re1 C3 92.3(2) .
C2 Re1 C31 91.1(2) .
C1 Re1 C31 91.7(2) .
C3 Re1 C31 176.1(2) .
C2 Re1 N1 99.5(2) .
C1 Re1 N1 171.2(2) .
C3 Re1 N1 90.9(2) .
C31 Re1 N1 85.29(18) .
C2 Re1 O4 173.77(19) .
C1 Re1 O4 97.4(2) .
C3 Re1 O4 91.6(2) .
C31 Re1 O4 88.20(18) .
N1 Re1 O4 74.25(14) .
C15 N1 C11 117.6(5) .
C15 N1 Re1 118.0(3) .
C11 N1 Re1 124.3(4) .
O1 C1 Re1 179.0(6) .
O2 C2 Re1 178.4(5) .
O3 C3 Re1 175.9(6) .
C16 O4 Re1 117.7(3) .
C12 C11 N1 122.6(6) .
C11 C12 C13 119.7(6) .
C12 C13 C14 118.7(6) .
C15 C14 C13 119.7(6) .
N1 C15 C14 121.6(5) .
N1 C15 C16 117.9(4) .
C14 C15 C16 120.5(5) .
O4 C16 C15 109.2(4) .
O4 C16 C17 110.3(4) .
C15 C16 C17 112.2(4) .
C18 C17 C16 116.0(5) .
O5 C18 C17 121.7(6) .
O5 C18 C19 120.4(6) .
C17 C18 C19 117.9(5) .
N31 C31 Re1 176.7(5) .
C31 N31 C32 173.9(5) .
C33 C32 C37 124.4(5) .
C33 C32 N31 119.3(5) .
C37 C32 N31 116.4(5) .
C32 C33 C34 115.7(6) .
C32 C33 C38 120.2(6) .
C34 C33 C38 124.0(6) .
C35 C34 C33 121.1(6) .
C36 C35 C34 121.3(6) .
C35 C36 C37 121.8(6) .
C36 C37 C32 115.7(6) .
C36 C37 C39 122.3(6) .
C32 C37 C39 122.0(5) .
F51 C51 F52 115.1(11) .
F51 C51 F53 102.6(9) .
F52 C51 F53 109.3(12) .
F51 C51 S51 112.2(10) .
F52 C51 S51 110.5(7) .
F53 C51 S51 106.5(9) .
O52 S51 O51 117.8(5) .
O52 S51 O53 119.2(6) .
O51 S51 O53 109.3(4) .
O52 S51 C51 103.8(6) .
O51 S51 C51 102.3(5) .
O53 S51 C51 101.2(4) .
Cl1 C90 Cl1 104.8(9) 2_556

loop_
_geom_bond_atom_site_label_1
_geom_bond_atom_site_label_2
_geom_bond_distance
_geom_bond_site_symmetry_2
Re1 C2 1.905(7) .
Re1 C1 1.921(6) .
Re1 C3 1.967(6) .
Re1 C31 2.084(6) .
Re1 N1 2.186(4) .
Re1 O4 2.187(4) .
N1 C15 1.341(6) .
N1 C11 1.356(6) .
C1 O1 1.137(7) .
C2 O2 1.148(7) .
C3 O3 1.141(6) .
O4 C16 1.447(6) .
O5 C18 1.214(7) .
C11 C12 1.355(8) .
C12 C13 1.357(9) .
C13 C14 1.376(8) .
C14 C15 1.373(8) .
C15 C16 1.507(7) .
C16 C17 1.511(7) .
C17 C18 1.485(8) .
C18 C19 1.486(9) .
C31 N31 1.150(6) .
N31 C32 1.403(6) .
C32 C33 1.394(8) .
C32 C37 1.399(8) .
C33 C34 1.398(9) .
C33 C38 1.477(10) .
C34 C35 1.359(10) .
C35 C36 1.357(10) .
C36 C37 1.384(8) .
C37 C39 1.498(8) .
C51 F51 1.253(12) .
C51 F52 1.271(12) .
C51 F53 1.313(12) .
C51 S51 1.829(11) .
S51 O52 1.342(7) .
S51 O51 1.430(5) .
S51 O53 1.468(6) .
C90 Cl1 1.783(10) 2_556
C90 Cl1 1.783(10) .
